data_7248513
loop_
_publ_author_name
'Maity, Sovana'
'Bhunia, Sudip'
'Drew, Michael G. B.'
'Gomila, Rosa M.'
'Frontera, Antonio'
'Chattopadhyay, Shouvik'

_publ_section_title
;
 Formation of H-bonding networks in the solid state structure of a
 trinuclear cobalt(iii/ii/iii) complex with N2O2 donor Schiff base ligand
 and glutaric acid as bridging co-ligand: synthesis, structure and DFT
 study
;
_journal_issue 19
_journal_name_full 'RSC Advances'
_journal_page_first 13200
_journal_page_last 13208
_journal_paper_doi 10.1039/D3RA07697K
_journal_volume 14
_journal_year 2024
_chemical_formula_sum 'C44 H60 Cl2 Co3 N4 O27'
_chemical_formula_weight 1324.65
_space_group_crystal_system triclinic
_space_group_IT_number 2
_space_group_name_Hall '-P 1'
_space_group_name_H-M_alt 'P -1'
_atom_sites_solution_hydrogens mixed
_audit_creation_method SHELXL-2016/6
_audit_update_record
;
2024-04-01 deposited with the CCDC.	2024-04-09 downloaded from the CCDC.
;
_cell_angle_alpha 104.6840(10)
_cell_angle_beta 97.9210(10)
_cell_angle_gamma 100.1050(10)
_cell_formula_units_Z 1
_cell_length_a 10.4218(4)
_cell_length_b 10.9812(4)
_cell_length_c 12.6764(4)
_cell_measurement_reflns_used 900
_cell_measurement_temperature 293(2)
_cell_measurement_theta_max 25.062
_cell_measurement_theta_min 1.692
_cell_volume 1356.04(8)
_computing_cell_refinement 'SAINT (Bruker, 2000)'
_computing_data_collection 'SMART (Bruker, 2000)'
_computing_data_reduction SAINT
_computing_molecular_graphics 'Ortep-3 for Windows (Farrugia, 1999) and CAMERON (Watkin et al., 1993)'
_computing_publication_material 'PLATON (Spek, 2003)'
_computing_structure_refinement 'SHELXL-2016/6 (Sheldrick, 2016)'
_computing_structure_solution 'SHELXT 2014/5 (Sheldrick, 2014)'
_diffrn_ambient_temperature 293(2)
_diffrn_measured_fraction_theta_full 0.996
_diffrn_measured_fraction_theta_max 0.996
_diffrn_measurement_device_type 'BRUKER D8 QUEST AREA DETECTOR'
_diffrn_measurement_method '\f and \w scans'
_diffrn_radiation_type MoK\a
_diffrn_radiation_wavelength 0.71073
_diffrn_reflns_av_R_equivalents 0.0355
_diffrn_reflns_av_unetI/netI 0.0189
_diffrn_reflns_Laue_measured_fraction_full 0.996
_diffrn_reflns_Laue_measured_fraction_max 0.996
_diffrn_reflns_limit_h_max 12
_diffrn_reflns_limit_h_min -12
_diffrn_reflns_limit_k_max 13
_diffrn_reflns_limit_k_min -13
_diffrn_reflns_limit_l_max 15
_diffrn_reflns_limit_l_min -15
_diffrn_reflns_number 39408
_diffrn_reflns_point_group_measured_fraction_full 0.996
_diffrn_reflns_point_group_measured_fraction_max 0.996
_diffrn_reflns_theta_full 25.062
_diffrn_reflns_theta_max 25.062
_diffrn_reflns_theta_min 1.692
_diffrn_source 'fine-focus sealed tube'
_exptl_absorpt_coefficient_mu 1.098
_exptl_absorpt_correction_T_max 0.803
_exptl_absorpt_correction_T_min 0.680
_exptl_absorpt_correction_type multi-scan
_exptl_absorpt_process_details SADABS
_exptl_crystal_colour Black
_exptl_crystal_density_diffrn 1.622
_exptl_crystal_description Block
_exptl_crystal_F_000 683
_exptl_crystal_size_max 0.4
_exptl_crystal_size_mid 0.3
_exptl_crystal_size_min 0.2
_refine_diff_density_max 0.709
_refine_diff_density_min -0.548
_refine_diff_density_rms 0.070
_refine_ls_extinction_method none
_refine_ls_goodness_of_fit_ref 1.293
_refine_ls_hydrogen_treatment mixed
_refine_ls_matrix_type full
_refine_ls_number_parameters 438
_refine_ls_number_reflns 4798
_refine_ls_number_restraints 67
_refine_ls_restrained_S_all 1.291
_refine_ls_R_factor_all 0.0471
_refine_ls_R_factor_gt 0.0424
_refine_ls_shift/su_max 0.000
_refine_ls_shift/su_mean 0.000
_refine_ls_structure_factor_coef Fsqd
_refine_ls_weighting_details 'w=1/[\s^2^(Fo^2^)+(0.0369P)^2^+1.5046P] where P=(Fo^2^+2Fc^2^)/3'
_refine_ls_weighting_scheme calc
_refine_ls_wR_factor_gt 0.1071
_refine_ls_wR_factor_ref 0.1101
_reflns_Friedel_coverage 0.000
_reflns_number_gt 4359
_reflns_number_total 4814
_reflns_threshold_expression 'I > 2\s(I)'
_cod_data_source_file d3ra07697k2.cif
_cod_data_source_block shelx
_cod_database_code 7248513
_shelx_shelxl_version_number 2016/6
_shelx_space_group_comment
;
The symmetry employed for this shelxl refinement is uniquely defined
by the following loop, which should always be used as a source of
symmetry information in preference to the above space-group names.
They are only intended as comments.
;

loop_
_space_group_symop_operation_xyz
'x, y, z'
'-x, -y, -z'

loop_
_atom_site_label
_atom_site_type_symbol
_atom_site_fract_x
_atom_site_fract_y
_atom_site_fract_z
_atom_site_U_iso_or_equiv
_atom_site_adp_type
_atom_site_occupancy
_atom_site_site_symmetry_order
_atom_site_calc_flag
_atom_site_refinement_flags_posn
_atom_site_refinement_flags_adp
_atom_site_refinement_flags_occupancy
_atom_site_disorder_assembly
_atom_site_disorder_group
Co2 Co 0.23462(4) 0.60440(4) 0.19801(3) 0.03157(13) Uani 1 1 d . . . . .
Co1 Co 0.000000 0.500000 0.000000 0.02925(15) Uani 1 2 d S . P . .
O1 O 0.1930(2) 0.4830(2) 0.05243(17) 0.0349(5) Uani 1 1 d . . . . .
O2 O 0.0457(2) 0.5808(2) 0.17347(16) 0.0346(5) Uani 1 1 d . . . . .
O3 O 0.2564(2) 0.7477(2) 0.14028(18) 0.0374(5) Uani 1 1 d . . . . .
O4 O 0.0878(2) 0.6833(2) -0.00620(18) 0.0369(5) Uani 1 1 d . . . . .
O5 O 0.2237(3) 0.4689(3) 0.2692(2) 0.0473(6) Uani 1 1 d D . . . .
H1W5 H 0.157(3) 0.406(3) 0.254(4) 0.074(15) Uiso 1 1 d D . . . .
H2W5 H 0.289(3) 0.453(4) 0.304(3) 0.062(13) Uiso 1 1 d D . . . .
N2 N 0.2534(3) 0.7267(3) 0.3412(2) 0.0410(6) Uani 1 1 d . . . . .
C1 C 0.2558(3) 0.3876(3) 0.0224(3) 0.0339(7) Uani 1 1 d . . . . .
C2 C 0.1930(3) 0.2743(3) -0.0602(3) 0.0422(8) Uani 1 1 d . . . . .
H2 H 0.106236 0.265378 -0.095801 0.051 Uiso 1 1 calc R U . . .
C3 C 0.2577(4) 0.1751(4) -0.0900(3) 0.0512(9) Uani 1 1 d . . . . .
H3 H 0.213476 0.099432 -0.144232 0.061 Uiso 1 1 calc R U . . .
C4 C 0.3887(4) 0.1871(4) -0.0396(3) 0.0569(10) Uani 1 1 d . . . . .
H4 H 0.431261 0.119255 -0.058444 0.068 Uiso 1 1 calc R U . . .
C5 C 0.4533(4) 0.2995(4) 0.0375(3) 0.0536(10) Uani 1 1 d . . . . .
H5 H 0.541820 0.309003 0.068952 0.064 Uiso 1 1 calc R U . . .
C6 C 0.3898(3) 0.4013(3) 0.0709(3) 0.0417(8) Uani 1 1 d . . . . .
C7 C 0.4653(3) 0.5196(4) 0.1478(3) 0.0451(8) Uani 1 1 d . . . . .
H7 H 0.557117 0.530453 0.157790 0.054 Uiso 1 1 calc R U . . .
N1 N 0.4220(3) 0.6125(3) 0.2048(2) 0.0403(6) Uani 1 1 d . . . . .
C8 C 0.5218(3) 0.7298(4) 0.2714(3) 0.0522(9) Uani 1 1 d . . . . .
H8A H 0.519487 0.797364 0.234991 0.063 Uiso 1 1 calc R U . . .
H8B H 0.609622 0.711068 0.274863 0.063 Uiso 1 1 calc R U . . .
C9 C 0.4973(4) 0.7772(4) 0.3880(3) 0.0584(10) Uani 1 1 d . . . . .
H9A H 0.488783 0.706516 0.421295 0.070 Uiso 1 1 calc R U . . .
H9B H 0.572861 0.844014 0.432389 0.070 Uiso 1 1 calc R U . . .
C10 C 0.3744(4) 0.8299(4) 0.3892(3) 0.0527(9) Uani 1 1 d . . . . .
H10A H 0.370952 0.873986 0.465066 0.063 Uiso 1 1 calc R U . . .
H10B H 0.377514 0.892396 0.347009 0.063 Uiso 1 1 calc R U . . .
C11 C 0.1612(4) 0.7237(4) 0.3980(3) 0.0491(9) Uani 1 1 d . . . . .
H11 H 0.181154 0.781322 0.468877 0.059 Uiso 1 1 calc R U . . .
C12 C 0.0306(4) 0.6420(4) 0.3652(3) 0.0469(8) Uani 1 1 d . . . . .
C13 C -0.0474(4) 0.6356(5) 0.4463(3) 0.0659(12) Uani 1 1 d . . . . .
H13 H -0.011682 0.681071 0.520086 0.079 Uiso 1 1 calc R U . . .
C14 C -0.1746(4) 0.5641(5) 0.4191(4) 0.0691(13) Uani 1 1 d . . . . .
H14 H -0.224029 0.557887 0.473964 0.083 Uiso 1 1 calc R U . . .
C15 C -0.2282(4) 0.5017(4) 0.3096(3) 0.0521(9) Uani 1 1 d . . . . .
H15 H -0.315287 0.454106 0.290544 0.063 Uiso 1 1 calc R U . . .
C16 C -0.1564(3) 0.5078(3) 0.2273(3) 0.0413(8) Uani 1 1 d . . . . .
H16 H -0.195951 0.466054 0.153539 0.050 Uiso 1 1 calc R U . . .
C17 C -0.0250(3) 0.5759(3) 0.2535(3) 0.0355(7) Uani 1 1 d . . . . .
C18 C 0.1834(3) 0.7638(3) 0.0591(3) 0.0365(7) Uani 1 1 d D . . . .
C19B C 0.2219(4) 0.8974(3) 0.0406(3) 0.0601(11) Uani 0.5 1 d D . P A 1
H19A H 0.153544 0.907762 -0.014496 0.072 Uiso 0.5 1 calc R U P A 1
H19B H 0.304453 0.904808 0.013052 0.072 Uiso 0.5 1 calc R U P A 1
C20B C 0.2387(10) 1.0038(7) 0.1507(5) 0.077(3) Uani 0.5 1 d D . P A 1
H20A H 0.321347 1.004969 0.197184 0.093 Uiso 0.5 1 calc R U P A 1
H20B H 0.248988 1.085870 0.133822 0.093 Uiso 0.5 1 calc R U P A 1
C21B C 0.1294(10) 0.9970(10) 0.2207(7) 0.073(3) Uani 0.5 1 d D U P A 1
H21A H 0.054901 1.021957 0.183374 0.088 Uiso 0.5 1 calc R U P A 1
H21B H 0.099878 0.907118 0.217543 0.088 Uiso 0.5 1 calc R U P A 1
C22B C 0.1570(14) 1.0756(12) 0.3436(7) 0.095(6) Uani 0.5 1 d D U P A 1
O23B O 0.2622(12) 1.1673(11) 0.3863(11) 0.124(5) Uani 0.5 1 d D . P A 1
H23B H 0.266021 1.194987 0.453396 0.187 Uiso 0.5 1 calc R U P A 1
O24B O 0.0979(11) 1.0298(10) 0.4135(8) 0.130(3) Uani 0.5 1 d D . P A 1
C19A C 0.2219(4) 0.8974(3) 0.0406(3) 0.0601(11) Uani 0.5 1 d D . P A 2
H19C H 0.316146 0.931019 0.069934 0.072 Uiso 0.5 1 calc R U P A 2
H19D H 0.208139 0.886430 -0.038778 0.072 Uiso 0.5 1 calc R U P A 2
C20A C 0.1473(8) 0.9989(7) 0.0926(6) 0.073(3) Uani 0.5 1 d D . P A 2
H20C H 0.058360 0.957640 0.096125 0.088 Uiso 0.5 1 calc R U P A 2
H20D H 0.140768 1.058891 0.048698 0.088 Uiso 0.5 1 calc R U P A 2
C21A C 0.2272(9) 1.0702(10) 0.2102(7) 0.080(3) Uani 0.5 1 d D U P A 2
H21C H 0.238078 1.162392 0.221542 0.095 Uiso 0.5 1 calc R U P A 2
H21D H 0.314828 1.051028 0.216548 0.095 Uiso 0.5 1 calc R U P A 2
C22A C 0.1601(8) 1.0325(9) 0.3017(10) 0.073(3) Uani 0.5 1 d D U P A 2
O24A O 0.2150(10) 1.1029(13) 0.3910(12) 0.119(5) Uani 0.5 1 d . . P A 2
O23A O 0.0637(7) 0.9430(7) 0.2788(6) 0.091(2) Uani 0.5 1 d D . P A 2
H23A H 0.038284 0.936446 0.335919 0.137 Uiso 0.5 1 calc R U P A 2
Cl1 Cl 0.66266(11) 0.14850(9) 0.28765(8) 0.0580(3) Uani 1 1 d . . . . .
O51 O 0.6219(5) 0.2449(4) 0.3649(3) 0.1018(13) Uani 1 1 d . . . . .
O52 O 0.6255(5) 0.0306(4) 0.3111(4) 0.1150(15) Uani 1 1 d . . . . .
O53 O 0.6136(6) 0.1414(6) 0.1793(3) 0.149(2) Uani 1 1 d . . . . .
O54 O 0.8033(4) 0.1762(5) 0.3055(4) 0.1215(16) Uani 1 1 d . . . . .
O1W O 0.4295(4) 0.4074(5) 0.3880(4) 0.1089(15) Uani 1 1 d D . . . .
H1W1 H 0.447(6) 0.413(3) 0.4555(16) 0.163 Uiso 1 1 d D U . . .
H2W1 H 0.450(9) 0.341(5) 0.351(4) 0.163 Uiso 1 1 d D U . . .
O2W O 0.0236(3) 0.2706(3) 0.2006(3) 0.0628(8) Uani 1 1 d D . . . .
H1W2 H -0.034(4) 0.247(5) 0.237(4) 0.094 Uiso 1 1 d D U . . .
H2W2 H -0.016(4) 0.282(5) 0.142(3) 0.094 Uiso 1 1 d D U . . .
O3W O 0.1544(7) 1.0819(8) 0.6014(6) 0.088(2) Uani 0.5 1 d D . P . .
H1W3 H 0.135(14) 1.004(3) 0.592(9) 0.132 Uiso 0.5 1 d D U P . .
H2W3 H 0.161(14) 1.101(10) 0.544(5) 0.132 Uiso 0.5 1 d D U P . .

loop_
_atom_site_aniso_label
_atom_site_aniso_U_11
_atom_site_aniso_U_22
_atom_site_aniso_U_33
_atom_site_aniso_U_23
_atom_site_aniso_U_13
_atom_site_aniso_U_12
Co2 0.0259(2) 0.0372(2) 0.0287(2) 0.00917(17) 0.00023(16) 0.00345(17)
Co1 0.0245(3) 0.0339(3) 0.0276(3) 0.0085(2) 0.0005(2) 0.0058(2)
O1 0.0290(11) 0.0394(12) 0.0333(11) 0.0065(9) -0.0003(9) 0.0102(9)
O2 0.0276(11) 0.0458(13) 0.0279(11) 0.0091(9) 0.0039(9) 0.0051(9)
O3 0.0354(12) 0.0377(12) 0.0354(12) 0.0112(10) 0.0010(10) 0.0013(9)
O4 0.0352(12) 0.0380(12) 0.0356(12) 0.0127(10) 0.0012(10) 0.0039(10)
O5 0.0372(14) 0.0526(15) 0.0529(15) 0.0278(13) -0.0049(12) 0.0034(12)
N2 0.0401(15) 0.0476(16) 0.0283(13) 0.0077(12) -0.0002(12) 0.0013(13)
C1 0.0320(16) 0.0409(17) 0.0329(16) 0.0137(14) 0.0094(13) 0.0120(13)
C2 0.0394(18) 0.046(2) 0.0406(18) 0.0100(15) 0.0073(15) 0.0121(15)
C3 0.056(2) 0.047(2) 0.050(2) 0.0058(17) 0.0162(18) 0.0158(18)
C4 0.059(2) 0.060(2) 0.063(3) 0.018(2) 0.022(2) 0.033(2)
C5 0.041(2) 0.068(3) 0.059(2) 0.021(2) 0.0114(18) 0.0270(19)
C6 0.0334(17) 0.053(2) 0.0444(19) 0.0187(16) 0.0094(14) 0.0153(15)
C7 0.0253(16) 0.060(2) 0.052(2) 0.0194(18) 0.0028(15) 0.0107(15)
N1 0.0276(13) 0.0478(17) 0.0423(16) 0.0154(13) -0.0016(12) 0.0024(12)
C8 0.0301(17) 0.055(2) 0.060(2) 0.0107(18) -0.0015(16) -0.0058(16)
C9 0.045(2) 0.064(3) 0.047(2) 0.0112(19) -0.0115(17) -0.0123(19)
C10 0.053(2) 0.052(2) 0.0374(19) 0.0020(16) 0.0014(16) -0.0091(18)
C11 0.051(2) 0.059(2) 0.0279(17) 0.0028(16) 0.0020(16) 0.0035(18)
C12 0.045(2) 0.059(2) 0.0369(18) 0.0127(16) 0.0113(15) 0.0103(17)
C13 0.060(3) 0.098(3) 0.035(2) 0.013(2) 0.0168(18) 0.010(2)
C14 0.055(3) 0.108(4) 0.050(2) 0.028(2) 0.026(2) 0.015(2)
C15 0.0366(19) 0.069(3) 0.058(2) 0.028(2) 0.0161(17) 0.0114(17)
C16 0.0324(17) 0.050(2) 0.0433(19) 0.0153(16) 0.0073(14) 0.0099(15)
C17 0.0342(16) 0.0407(17) 0.0353(17) 0.0135(14) 0.0083(13) 0.0126(14)
C18 0.0404(18) 0.0375(17) 0.0330(17) 0.0098(14) 0.0123(15) 0.0080(14)
C19B 0.073(3) 0.049(2) 0.051(2) 0.0243(18) -0.003(2) -0.007(2)
C20B 0.110(9) 0.033(5) 0.088(8) 0.021(5) 0.024(7) 0.004(5)
C21B 0.086(7) 0.068(6) 0.067(6) 0.013(5) 0.010(6) 0.031(6)
C22B 0.082(9) 0.086(9) 0.120(9) 0.035(7) 0.012(7) 0.025(7)
O23B 0.135(11) 0.097(8) 0.077(6) -0.027(6) -0.023(7) -0.029(6)
O24B 0.132(8) 0.139(8) 0.103(7) 0.026(6) 0.040(6) -0.009(7)
C19A 0.073(3) 0.049(2) 0.051(2) 0.0243(18) -0.003(2) -0.007(2)
C20A 0.056(5) 0.086(7) 0.092(7) 0.055(6) 0.005(5) 0.013(5)
C21A 0.058(6) 0.059(6) 0.109(9) 0.011(6) 0.012(6) 0.001(5)
C22A 0.044(6) 0.079(8) 0.121(11) 0.049(8) 0.031(7) 0.037(6)
O24A 0.058(6) 0.125(10) 0.118(8) -0.033(10) -0.014(6) 0.000(6)
O23A 0.084(5) 0.101(6) 0.080(5) 0.032(4) 0.009(4) -0.007(4)
Cl1 0.0729(7) 0.0506(5) 0.0500(5) 0.0129(4) 0.0152(5) 0.0118(5)
O51 0.149(4) 0.078(2) 0.097(3) 0.023(2) 0.057(3) 0.049(2)
O52 0.162(4) 0.058(2) 0.128(4) 0.032(2) 0.050(3) 0.008(2)
O53 0.214(6) 0.188(5) 0.059(2) 0.035(3) 0.000(3) 0.099(5)
O54 0.080(3) 0.142(4) 0.137(4) 0.036(3) 0.031(3) 0.009(3)
O1W 0.087(3) 0.175(5) 0.083(3) 0.049(3) 0.007(2) 0.066(3)
O2W 0.0541(17) 0.0655(18) 0.0674(19) 0.0328(16) -0.0047(14) 0.0018(14)
O3W 0.046(3) 0.127(6) 0.108(6) 0.080(5) -0.006(4) 0.010(4)

loop_
_atom_type_symbol
_atom_type_description
_atom_type_scat_dispersion_real
_atom_type_scat_dispersion_imag
_atom_type_scat_source
C C 0.0033 0.0016 'International Tables Vol C Tables 4.2.6.8 and 6.1.1.4'
H H 0.0000 0.0000 'International Tables Vol C Tables 4.2.6.8 and 6.1.1.4'
N N 0.0061 0.0033 'International Tables Vol C Tables 4.2.6.8 and 6.1.1.4'
O O 0.0106 0.0060 'International Tables Vol C Tables 4.2.6.8 and 6.1.1.4'
Co Co 0.3494 0.9721 'International Tables Vol C Tables 4.2.6.8 and 6.1.1.4'
Cl Cl 0.1484 0.1585 'International Tables Vol C Tables 4.2.6.8 and 6.1.1.4'

loop_
_geom_angle_atom_site_label_1
_geom_angle_atom_site_label_2
_geom_angle_atom_site_label_3
_geom_angle
_geom_angle_site_symmetry_1
_geom_angle_site_symmetry_3
_geom_angle_publ_flag
O3 Co2 O2 92.94(9) . . ?
O3 Co2 O5 174.61(10) . . ?
O2 Co2 O5 90.16(10) . . ?
O3 Co2 O1 92.68(9) . . ?
O2 Co2 O1 81.43(9) . . ?
O5 Co2 O1 92.14(11) . . ?
O3 Co2 N2 86.68(11) . . ?
O2 Co2 N2 91.53(11) . . ?
O5 Co2 N2 88.83(12) . . ?
O1 Co2 N2 172.89(10) . . ?
O3 Co2 N1 87.57(11) . . ?
O2 Co2 N1 172.82(11) . . ?
O5 Co2 N1 89.91(12) . . ?
O1 Co2 N1 91.39(11) . . ?
N2 Co2 N1 95.65(12) . . ?
O4 Co1 O4 180.00(12) 2_565 . ?
O4 Co1 O1 94.31(8) 2_565 . ?
O4 Co1 O1 85.69(8) . . ?
O4 Co1 O1 85.69(8) 2_565 2_565 ?
O4 Co1 O1 94.31(8) . 2_565 ?
O1 Co1 O1 180.0 . 2_565 ?
O4 Co1 O2 94.74(8) 2_565 . ?
O4 Co1 O2 85.26(8) . . ?
O1 Co1 O2 73.34(8) . . ?
O1 Co1 O2 106.65(8) 2_565 . ?
O4 Co1 O2 85.26(8) 2_565 2_565 ?
O4 Co1 O2 94.74(8) . 2_565 ?
O1 Co1 O2 106.66(8) . 2_565 ?
O1 Co1 O2 73.35(8) 2_565 2_565 ?
O2 Co1 O2 180.0 . 2_565 ?
C1 O1 Co2 123.41(19) . . ?
C1 O1 Co1 131.84(19) . . ?
Co2 O1 Co1 100.14(9) . . ?
C17 O2 Co2 123.22(19) . . ?
C17 O2 Co1 132.68(19) . . ?
Co2 O2 Co1 99.90(9) . . ?
C18 O3 Co2 127.80(19) . . ?
C18 O4 Co1 128.98(19) . . ?
Co2 O5 H1W5 124(3) . . ?
Co2 O5 H2W5 123(3) . . ?
H1W5 O5 H2W5 111(3) . . ?
C11 N2 C10 117.1(3) . . ?
C11 N2 Co2 121.7(2) . . ?
C10 N2 Co2 121.2(2) . . ?
O1 C1 C2 121.1(3) . . ?
O1 C1 C6 120.6(3) . . ?
C2 C1 C6 118.3(3) . . ?
C3 C2 C1 120.9(3) . . ?
C3 C2 H2 119.6 . . ?
C1 C2 H2 119.6 . . ?
C2 C3 C4 120.7(4) . . ?
C2 C3 H3 119.7 . . ?
C4 C3 H3 119.7 . . ?
C5 C4 C3 119.1(3) . . ?
C5 C4 H4 120.5 . . ?
C3 C4 H4 120.5 . . ?
C4 C5 C6 121.7(3) . . ?
C4 C5 H5 119.2 . . ?
C6 C5 H5 119.2 . . ?
C5 C6 C1 119.3(3) . . ?
C5 C6 C7 118.9(3) . . ?
C1 C6 C7 121.7(3) . . ?
N1 C7 C6 128.0(3) . . ?
N1 C7 H7 116.0 . . ?
C6 C7 H7 116.0 . . ?
C7 N1 C8 117.1(3) . . ?
C7 N1 Co2 121.6(2) . . ?
C8 N1 Co2 121.1(2) . . ?
N1 C8 C9 112.0(3) . . ?
N1 C8 H8A 109.2 . . ?
C9 C8 H8A 109.2 . . ?
N1 C8 H8B 109.2 . . ?
C9 C8 H8B 109.2 . . ?
H8A C8 H8B 107.9 . . ?
C10 C9 C8 111.7(3) . . ?
C10 C9 H9A 109.3 . . ?
C8 C9 H9A 109.3 . . ?
C10 C9 H9B 109.3 . . ?
C8 C9 H9B 109.3 . . ?
H9A C9 H9B 107.9 . . ?
N2 C10 C9 111.6(3) . . ?
N2 C10 H10A 109.3 . . ?
C9 C10 H10A 109.3 . . ?
N2 C10 H10B 109.3 . . ?
C9 C10 H10B 109.3 . . ?
H10A C10 H10B 108.0 . . ?
N2 C11 C12 127.6(3) . . ?
N2 C11 H11 116.2 . . ?
C12 C11 H11 116.2 . . ?
C13 C12 C17 119.0(3) . . ?
C13 C12 C11 118.8(3) . . ?
C17 C12 C11 122.0(3) . . ?
C14 C13 C12 121.4(4) . . ?
C14 C13 H13 119.3 . . ?
C12 C13 H13 119.3 . . ?
C13 C14 C15 118.9(4) . . ?
C13 C14 H14 120.5 . . ?
C15 C14 H14 120.5 . . ?
C14 C15 C16 121.6(4) . . ?
C14 C15 H15 119.2 . . ?
C16 C15 H15 119.2 . . ?
C15 C16 C17 120.5(3) . . ?
C15 C16 H16 119.7 . . ?
C17 C16 H16 119.7 . . ?
O2 C17 C16 120.6(3) . . ?
O2 C17 C12 120.9(3) . . ?
C16 C17 C12 118.5(3) . . ?
O4 C18 O3 126.9(3) . . ?
O4 C18 C19A 118.6(3) . . ?
O3 C18 C19A 114.5(3) . . ?
O4 C18 C19B 118.6(3) . . ?
O3 C18 C19B 114.5(3) . . ?
C18 C19B C20B 109.9(4) . . ?
C18 C19B H19A 109.7 . . ?
C20B C19B H19A 109.7 . . ?
C18 C19B H19B 109.7 . . ?
C20B C19B H19B 109.7 . . ?
H19A C19B H19B 108.2 . . ?
C21B C20B C19B 118.9(6) . . ?
C21B C20B H20A 107.6 . . ?
C19B C20B H20A 107.6 . . ?
C21B C20B H20B 107.6 . . ?
C19B C20B H20B 107.6 . . ?
H20A C20B H20B 107.0 . . ?
C22B C21B C20B 120.8(8) . . ?
C22B C21B H21A 107.1 . . ?
C20B C21B H21A 107.1 . . ?
C22B C21B H21B 107.1 . . ?
C20B C21B H21B 107.1 . . ?
H21A C21B H21B 106.8 . . ?
O23B C22B O24B 116.1(10) . . ?
O23B C22B C21B 121.4(10) . . ?
O24B C22B C21B 119.8(8) . . ?
C22B O23B H23B 109.5 . . ?
C20A C19A C18 116.4(5) . . ?
C20A C19A H19C 108.2 . . ?
C18 C19A H19C 108.2 . . ?
C20A C19A H19D 108.2 . . ?
C18 C19A H19D 108.2 . . ?
H19C C19A H19D 107.3 . . ?
C19A C20A C21A 106.9(6) . . ?
C19A C20A H20C 110.3 . . ?
C21A C20A H20C 110.3 . . ?
C19A C20A H20D 110.3 . . ?
C21A C20A H20D 110.3 . . ?
H20C C20A H20D 108.6 . . ?
C20A C21A C22A 112.8(8) . . ?
C20A C21A H21C 109.0 . . ?
C22A C21A H21C 109.0 . . ?
C20A C21A H21D 109.0 . . ?
C22A C21A H21D 109.0 . . ?
H21C C21A H21D 107.8 . . ?
O24A C22A O23A 128.6(12) . . ?
O24A C22A C21A 110.3(9) . . ?
O23A C22A C21A 121.1(11) . . ?
C22A O23A H23A 109.5 . . ?
O53 Cl1 O52 112.2(3) . . ?
O53 Cl1 O51 112.5(3) . . ?
O52 Cl1 O51 108.5(2) . . ?
O53 Cl1 O54 108.9(4) . . ?
O52 Cl1 O54 105.7(3) . . ?
O51 Cl1 O54 108.9(3) . . ?
H1W1 O1W H2W1 109(3) . . ?
H1W2 O2W H2W2 108(3) . . ?
H1W3 O3W H2W3 112(4) . . ?

loop_
_geom_bond_atom_site_label_1
_geom_bond_atom_site_label_2
_geom_bond_distance
_geom_bond_site_symmetry_2
_geom_bond_publ_flag
Co2 O3 1.889(2) . ?
Co2 O2 1.911(2) . ?
Co2 O5 1.920(2) . ?
Co2 O1 1.924(2) . ?
Co2 N2 1.927(3) . ?
Co2 N1 1.928(3) . ?
Co1 O4 2.085(2) 2_565 ?
Co1 O4 2.085(2) . ?
Co1 O1 2.085(2) . ?
Co1 O1 2.085(2) 2_565 ?
Co1 O2 2.103(2) . ?
Co1 O2 2.103(2) 2_565 ?
O1 C1 1.334(4) . ?
O2 C17 1.339(4) . ?
O3 C18 1.262(4) . ?
O4 C18 1.246(4) . ?
O5 H1W5 0.847(18) . ?
O5 H2W5 0.823(18) . ?
N2 C11 1.278(5) . ?
N2 C10 1.476(4) . ?
C1 C2 1.392(5) . ?
C1 C6 1.412(4) . ?
C2 C3 1.380(5) . ?
C2 H2 0.9300 . ?
C3 C4 1.394(6) . ?
C3 H3 0.9300 . ?
C4 C5 1.359(6) . ?
C4 H4 0.9300 . ?
C5 C6 1.401(5) . ?
C5 H5 0.9300 . ?
C6 C7 1.430(5) . ?
C7 N1 1.282(4) . ?
C7 H7 0.9300 . ?
N1 C8 1.479(4) . ?
C8 C9 1.511(6) . ?
C8 H8A 0.9700 . ?
C8 H8B 0.9700 . ?
C9 C10 1.496(6) . ?
C9 H9A 0.9700 . ?
C9 H9B 0.9700 . ?
C10 H10A 0.9700 . ?
C10 H10B 0.9700 . ?
C11 C12 1.434(5) . ?
C11 H11 0.9300 . ?
C12 C13 1.403(5) . ?
C12 C17 1.405(5) . ?
C13 C14 1.366(6) . ?
C13 H13 0.9300 . ?
C14 C15 1.371(6) . ?
C14 H14 0.9300 . ?
C15 C16 1.373(5) . ?
C15 H15 0.9300 . ?
C16 C17 1.391(5) . ?
C16 H16 0.9300 . ?
C18 C19A 1.5368(14) . ?
C18 C19B 1.5368(14) . ?
C19B C20B 1.542(2) . ?
C19B H19A 0.9700 . ?
C19B H19B 0.9700 . ?
C20B C21B 1.540(2) . ?
C20B H20A 0.9700 . ?
C20B H20B 0.9700 . ?
C21B C22B 1.537(2) . ?
C21B H21A 0.9700 . ?
C21B H21B 0.9700 . ?
C22B O23B 1.297(2) . ?
C22B O24B 1.298(2) . ?
O23B H23B 0.8200 . ?
C19A C20A 1.534(2) . ?
C19A H19C 0.9700 . ?
C19A H19D 0.9700 . ?
C20A C21A 1.538(2) . ?
C20A H20C 0.9700 . ?
C20A H20D 0.9700 . ?
C21A C22A 1.539(2) . ?
C21A H21C 0.9700 . ?
C21A H21D 0.9700 . ?
C22A O24A 1.195(16) . ?
C22A O23A 1.2198(15) . ?
O23A H23A 0.8200 . ?
Cl1 O53 1.375(4) . ?
Cl1 O52 1.401(4) . ?
Cl1 O51 1.417(4) . ?
Cl1 O54 1.418(4) . ?
O1W H1W1 0.83(2) . ?
O1W H2W1 0.84(2) . ?
O2W H1W2 0.849(19) . ?
O2W H2W2 0.843(19) . ?
O3W H1W3 0.82(2) . ?
O3W H2W3 0.82(2) . ?

loop_
_geom_hbond_atom_site_label_D
_geom_hbond_atom_site_label_H
_geom_hbond_atom_site_label_A
_geom_hbond_distance_DH
_geom_hbond_distance_HA
_geom_hbond_distance_DA
_geom_hbond_angle_DHA
_geom_hbond_site_symmetry_A
O5 H1W5 O2W 0.847(18) 1.77(2) 2.607(4) 171(5) .
O5 H2W5 O1W 0.823(18) 1.91(2) 2.731(4) 175(4) .
C2 H2 O4 0.93 2.61 3.232(4) 124.5 2_565
C8 H8A O52 0.97 2.48 3.177(5) 128.1 1_565
C19B H19B O53 0.97 2.65 3.444(7) 139.1 2_665
O23A H23A O3W 0.82 2.25 2.914(11) 137.7 2_576
O1W H1W1 O1W 0.83(2) 2.431(13) 3.038(10) 130.4(15) 2_666
O1W H2W1 O51 0.84(2) 2.24(6) 2.906(6) 137(7) .
O2W H1W2 O54 0.849(19) 2.13(2) 2.969(5) 172(5) 1_455
O2W H2W2 O4 0.843(19) 1.939(19) 2.779(4) 174(5) 2_565
O3W H2W3 O23B 0.82(2) 2.59(5) 3.369(16) 161(13) .
O3W H2W3 O24B 0.82(2) 1.62(9) 2.270(12) 134(11) .
O3W H2W3 O24A 0.82(2) 2.10(5) 2.880(18) 161(12) .
